data_4312576
loop_
_publ_author_name
'Hong Zhang'
'Liying Duan'
'Yang Lan'
'Enbo Wang'
'Changwen Hu'

_publ_section_title
;
 Synthesis, Crystal Structure, and Photochromism of Novel Two-Dimensional
 Supramolecular Networks Based on Keggin-Type Polyoxoanion and Lanthanide
 Coordination Cations
;
_journal_name_full 'Inorganic Chemistry'
_journal_page_first 8053
_journal_page_last 8058
_journal_paper_doi 10.1021/ic0343962
_journal_volume 42
_journal_year 2003
_chemical_formula_sum 'C30 H69 Ge Mo12 N6 O53 Pr'
_chemical_formula_weight 2726.69
_chemical_name_systematic
; 
 ? 
;
_space_group_IT_number 14
_symmetry_cell_setting monoclinic
_symmetry_space_group_name_Hall '-P 2ybc'
_symmetry_space_group_name_H-M 'P 1 21/c 1'
_atom_sites_solution_hydrogens geom
_atom_sites_solution_primary direct
_atom_sites_solution_secondary difmap
_audit_creation_method SHELXL-97
_cell_angle_alpha 90.00
_cell_angle_beta 106.9990(10)
_cell_angle_gamma 90.00
_cell_formula_units_Z 4
_cell_length_a 17.3469(5)
_cell_length_b 18.2955(5)
_cell_length_c 23.0726(7)
_cell_measurement_reflns_used 28629
_cell_measurement_temperature 293(2)
_cell_measurement_theta_max 27.38
_cell_measurement_theta_min 1.23
_cell_volume 7002.6(4)
_computing_cell_refinement 'RAPID AUTO'
_computing_data_collection 'RAPID AUTO'
_computing_data_reduction 'RAPID AUTO'
_computing_structure_refinement 'SHELXL-97 (Sheldrick, 1997)'
_computing_structure_solution 'SHELXS-97 (Sheldrick, 1990)'
_diffrn_ambient_temperature 293(2)
_diffrn_detector_area_resol_mean '100x100 microns'
_diffrn_measured_fraction_theta_full 0.984
_diffrn_measured_fraction_theta_max 0.984
_diffrn_measurement_device_type 'Rigaku RAXIS RAPID IP'
_diffrn_measurement_method Oscillation
_diffrn_radiation_monochromator graphite
_diffrn_radiation_source 'fine-focus sealed tube'
_diffrn_radiation_type MoK\a
_diffrn_radiation_wavelength 0.71073
_diffrn_reflns_av_R_equivalents 0.0464
_diffrn_reflns_av_sigmaI/netI 0.0709
_diffrn_reflns_limit_h_max 22
_diffrn_reflns_limit_h_min -22
_diffrn_reflns_limit_k_max 23
_diffrn_reflns_limit_k_min -23
_diffrn_reflns_limit_l_max 29
_diffrn_reflns_limit_l_min -29
_diffrn_reflns_number 28629
_diffrn_reflns_theta_full 27.38
_diffrn_reflns_theta_max 27.38
_diffrn_reflns_theta_min 1.23
_diffrn_standards_interval_count 0
_diffrn_standards_interval_time 0
_diffrn_standards_number 0
_exptl_absorpt_coefficient_mu 3.285
_exptl_absorpt_correction_T_max 0.9457
_exptl_absorpt_correction_T_min 0.5427
_exptl_absorpt_correction_type empirical
_exptl_absorpt_process_details 'ABSCOR by T.Higashi    8 March, 1995'
_exptl_crystal_colour green
_exptl_crystal_density_diffrn 2.586
_exptl_crystal_density_method 'not measured'
_exptl_crystal_description block
_exptl_crystal_F_000 5240
_exptl_crystal_size_max 0.657
_exptl_crystal_size_mid 0.554
_exptl_crystal_size_min 0.437
_refine_diff_density_max 2.143
_refine_diff_density_min -1.815
_refine_diff_density_rms 0.466
_refine_ls_extinction_method none
_refine_ls_goodness_of_fit_ref 1.054
_refine_ls_hydrogen_treatment mixed
_refine_ls_matrix_type full
_refine_ls_number_parameters 895
_refine_ls_number_reflns 15641
_refine_ls_number_restraints 0
_refine_ls_restrained_S_all 1.054
_refine_ls_R_factor_all 0.0629
_refine_ls_R_factor_gt 0.0375
_refine_ls_shift/su_max 0.185
_refine_ls_shift/su_mean 0.003
_refine_ls_structure_factor_coef Fsqd
_refine_ls_weighting_details 'calc w=1/[\s^2^(Fo^2^)+(0.0608P)^2^+10.1617P] where P=(Fo^2^+2Fc^2^)/3'
_refine_ls_weighting_scheme calc
_refine_ls_wR_factor_gt 0.0984
_refine_ls_wR_factor_ref 0.1188
_reflns_number_gt 11472
_reflns_number_total 15641
_reflns_threshold_expression >2sigma(I)
_cod_data_source_file ic0343962si20030415_032423.cif
_cod_data_source_block zh2
_cod_depositor_comments
;
The following automatic conversions were performed:

'_symmetry_cell_setting' value 'Monoclinic' changed to 'monoclinic'
according to the built-in table from CIF Core dictionary named
'cif_core.dic' version 2.4.1 from
2010-06-29.

'_exptl_absorpt_correction_type' value 'Empirical'
changed to 'empirical' according to the built-in table from CIF Core
dictionary named 'cif_core.dic' version 2.4.1 from 2010-06-29.

Automatic conversion script
Id: cif_fix_values 1646 2011-03-28 12:23:43Z adriana 
;
_cod_database_code 4312576

loop_
_symmetry_equiv_pos_as_xyz
'x, y, z'
'-x, y+1/2, -z+1/2'
'-x, -y, -z'
'x, -y-1/2, z-1/2'

loop_
_atom_site_label
_atom_site_type_symbol
_atom_site_fract_x
_atom_site_fract_y
_atom_site_fract_z
_atom_site_U_iso_or_equiv
_atom_site_adp_type
_atom_site_occupancy
_atom_site_symmetry_multiplicity
_atom_site_calc_flag
_atom_site_refinement_flags
_atom_site_disorder_assembly
_atom_site_disorder_group
Mo1 Mo 0.20258(4) 0.25829(3) 0.21612(3) 0.02256(14) Uani 1 1 d . . .
Mo2 Mo 0.42416(3) 0.51444(3) 0.32036(3) 0.01812(13) Uani 1 1 d . . .
Mo3 Mo 0.06649(4) 0.36780(3) 0.12208(3) 0.02346(14) Uani 1 1 d . . .
Mo4 Mo 0.22513(4) 0.55263(3) 0.34684(3) 0.01962(13) Uani 1 1 d . . .
Mo5 Mo 0.37302(4) 0.34029(3) 0.33675(3) 0.01972(13) Uani 1 1 d . . .
Mo6 Mo 0.43425(3) 0.38932(3) 0.21712(3) 0.02014(13) Uani 1 1 d . . .
Mo7 Mo 0.16011(4) 0.37870(3) 0.33433(3) 0.02088(13) Uani 1 1 d . . .
Mo8 Mo 0.31593(4) 0.53035(3) 0.10983(3) 0.02112(13) Uani 1 1 d . . .
Mo9 Mo 0.12427(4) 0.56225(3) 0.10575(3) 0.02070(13) Uani 1 1 d . . .
Mo10 Mo 0.27482(4) 0.63833(3) 0.21501(3) 0.01938(13) Uani 1 1 d . . .
Mo11 Mo 0.24503(4) 0.33657(3) 0.09726(3) 0.02278(14) Uani 1 1 d . . .
Mo12 Mo 0.05525(3) 0.50566(3) 0.23901(3) 0.02182(14) Uani 1 1 d . . .
Ge Ge 0.24158(4) 0.44778(4) 0.22186(3) 0.01456(14) Uani 1 1 d . . .
O1 O 0.1862(3) 0.4663(2) 0.2718(2) 0.0180(10) Uani 1 1 d . . .
O2 O 0.3401(3) 0.4287(2) 0.2623(2) 0.0180(10) Uani 1 1 d . . .
O3 O 0.2400(3) 0.5231(2) 0.1764(2) 0.0172(9) Uani 1 1 d . . .
O4 O 0.2007(3) 0.3730(2) 0.1772(2) 0.0199(10) Uani 1 1 d . . .
O5 O 0.5172(3) 0.3702(3) 0.1948(3) 0.0288(12) Uani 1 1 d . . .
O6 O 0.1849(3) 0.1718(3) 0.2348(3) 0.0350(14) Uani 1 1 d . . .
O7 O 0.2313(3) 0.6189(3) 0.3987(3) 0.0286(12) Uani 1 1 d . . .
O8 O 0.2726(3) 0.2906(3) 0.0431(3) 0.0342(13) Uani 1 1 d . . .
O9 O 0.3302(3) 0.6188(3) 0.1496(2) 0.0225(11) Uani 1 1 d . . .
O10 O 0.0478(3) 0.6098(3) 0.0601(3) 0.0321(13) Uani 1 1 d . . .
O11 O 0.4928(3) 0.5617(3) 0.3746(3) 0.0291(12) Uani 1 1 d . . .
O12 O 0.2635(3) 0.4316(3) 0.0836(2) 0.0225(10) Uani 1 1 d . . .
O13 O -0.0438(3) 0.5241(3) 0.2274(3) 0.0316(13) Uani 1 1 d . . .
O14 O 0.2338(3) 0.2461(3) 0.1474(3) 0.0269(12) Uani 1 1 d . . .
O15 O -0.0258(3) 0.3530(3) 0.0732(3) 0.0341(13) Uani 1 1 d . . .
O16 O 0.4460(3) 0.3282(3) 0.2817(2) 0.0232(11) Uani 1 1 d . . .
O17 O 0.3750(3) 0.5835(3) 0.2664(2) 0.0215(10) Uani 1 1 d . . .
O18 O 0.1345(3) 0.3358(3) 0.0682(2) 0.0279(12) Uani 1 1 d . . .
O19 O 0.0920(3) 0.4672(3) 0.0942(2) 0.0246(11) Uani 1 1 d . . .
O20 O 0.1041(3) 0.5660(3) 0.3035(2) 0.0254(11) Uani 1 1 d . . .
O21 O 0.2013(3) 0.5640(3) 0.0658(2) 0.0248(11) Uani 1 1 d . . .
O22 O 0.1967(3) 0.4719(3) 0.3845(2) 0.0227(10) Uani 1 1 d . . .
O23 O 0.0891(3) 0.2778(3) 0.1605(3) 0.0275(12) Uani 1 1 d . . .
O24 O 0.1447(3) 0.3300(3) 0.3922(3) 0.0318(12) Uani 1 1 d . . .
O25 O 0.3288(3) 0.5281(2) 0.3549(2) 0.0209(10) Uani 1 1 d . . .
O26 O 0.2328(3) 0.6153(2) 0.2763(2) 0.0222(10) Uani 1 1 d . . .
O27 O 0.0444(3) 0.4178(3) 0.1839(2) 0.0247(11) Uani 1 1 d . . .
O28 O 0.4850(3) 0.4702(3) 0.2773(2) 0.0226(11) Uani 1 1 d . . .
O29 O 0.4143(3) 0.2739(3) 0.3872(3) 0.0278(12) Uani 1 1 d . . .
O30 O 0.2997(3) 0.2793(3) 0.2695(2) 0.0245(11) Uani 1 1 d . . .
O31 O 0.2819(3) 0.3652(3) 0.3548(2) 0.0222(10) Uani 1 1 d . . .
O32 O 0.1560(3) 0.3113(3) 0.2757(2) 0.0249(11) Uani 1 1 d . . .
O33 O 0.1807(3) 0.6508(3) 0.1540(2) 0.0234(11) Uani 1 1 d . . .
O34 O 0.4358(3) 0.4191(3) 0.3696(2) 0.0219(10) Uani 1 1 d . . .
O35 O 0.0803(3) 0.5556(3) 0.1796(2) 0.0244(11) Uani 1 1 d . . .
O36 O 0.3937(3) 0.4785(3) 0.1638(2) 0.0230(11) Uani 1 1 d . . .
O37 O 0.3535(3) 0.3412(3) 0.1620(2) 0.0247(11) Uani 1 1 d . . .
O38 O 0.3552(3) 0.5460(3) 0.0521(3) 0.0293(12) Uani 1 1 d . . .
O39 O 0.0631(3) 0.4234(3) 0.3010(2) 0.0249(11) Uani 1 1 d . . .
O40 O 0.3082(3) 0.7250(3) 0.2307(3) 0.0296(12) Uani 1 1 d . . .
Pr Pr 0.21206(2) 0.95704(2) 0.14966(2) 0.02459(10) Uani 1 1 d . . .
OW1 O 0.0871(5) 0.9428(5) 0.0616(4) 0.069(2) Uani 1 1 d . . .
OW2 O 0.1875(4) 1.0214(3) 0.2403(3) 0.0381(15) Uani 1 1 d . . .
OW3 O 0.3063(4) 0.8824(3) 0.2346(3) 0.0507(19) Uani 1 1 d . . .
OW4 O 0.1496(5) 1.0818(4) 0.1146(4) 0.069(2) Uani 1 1 d . . .
O41 O 0.1227(5) 0.8906(4) 0.1892(4) 0.059(2) Uani 1 1 d . . .
N1 N 0.0669(7) 0.7818(5) 0.1977(9) 0.114(6) Uani 1 1 d . . .
C11 C 0.1040(6) 0.8387(5) 0.2155(6) 0.050(3) Uani 1 1 d . . .
C12 C 0.1316(9) 0.8435(7) 0.2906(7) 0.080(4) Uani 1 1 d . . .
C13 C 0.1158(14) 0.7697(11) 0.3028(11) 0.139(9) Uani 1 1 d . . .
C14 C 0.0518(7) 0.7324(5) 0.2425(7) 0.067(4) Uani 1 1 d . . .
C15 C 0.0334(8) 0.7663(9) 0.1346(8) 0.099(6) Uani 1 1 d . . .
O42 O 0.2590(4) 0.9764(3) 0.0633(3) 0.0465(16) Uani 1 1 d . . .
N2 N 0.3548(4) 1.0049(4) 0.0179(3) 0.0355(16) Uani 1 1 d . . .
C21 C 0.2956(5) 1.0219(5) 0.0396(4) 0.0364(19) Uani 1 1 d . . .
C22 C 0.2740(6) 1.1017(5) 0.0280(4) 0.043(2) Uani 1 1 d . . .
C23 C 0.3460(7) 1.1315(5) 0.0098(5) 0.048(2) Uani 1 1 d . . .
C24 C 0.3855(5) 1.0664(5) -0.0096(4) 0.037(2) Uani 1 1 d . . .
C25 C 0.3865(6) 0.9314(5) 0.0164(5) 0.044(2) Uani 1 1 d . . .
O43 O 0.3222(3) 1.0403(3) 0.1876(3) 0.0345(13) Uani 1 1 d . . .
N3 N 0.4144(4) 1.1264(3) 0.2348(3) 0.0255(14) Uani 1 1 d . . .
C31 C 0.3709(4) 1.0671(4) 0.2338(4) 0.0273(16) Uani 1 1 d . . .
C32 C 0.3907(5) 1.0369(4) 0.2980(4) 0.0335(18) Uani 1 1 d . . .
C33 C 0.4398(6) 1.0979(5) 0.3381(5) 0.045(2) Uani 1 1 d . . .
C34 C 0.4720(5) 1.1441(5) 0.2944(4) 0.0358(19) Uani 1 1 d . . .
C35 C 0.4132(5) 1.1701(4) 0.1814(4) 0.0325(18) Uani 1 1 d . . .
O44 O 0.2330(4) 0.8369(3) 0.1159(3) 0.0445(16) Uani 1 1 d . . .
N4 N 0.2458(11) 0.7659(10) 0.0395(9) 0.056(4) Uiso 0.50 1 d P A 1
C41 C 0.2764(12) 0.7985(9) 0.0888(9) 0.031(4) Uiso 0.50 1 d P A 1
C42 C 0.3762(7) 0.7854(6) 0.1156(6) 0.058(3) Uiso 0.50 1 d P A 1
C43 C 0.3823(13) 0.7408(11) 0.0602(10) 0.052(5) Uiso 0.50 1 d P A 1
C44 C 0.3022(7) 0.7265(6) 0.0152(6) 0.059(3) Uiso 0.50 1 d P A 1
C45 C 0.1671(9) 0.7715(8) 0.0126(7) 0.081(4) Uiso 0.50 1 d P A 1
N4' N 0.3110(9) 0.7718(7) 0.0722(7) 0.034(3) Uiso 0.50 1 d P A 2
C41' C 0.2404(10) 0.7994(8) 0.0741(8) 0.023(3) Uiso 0.50 1 d P A 2
C42' C 0.1671(9) 0.7715(8) 0.0126(7) 0.081(4) Uiso 0.50 1 d P A 2
C43' C 0.2137(13) 0.7265(12) -0.0156(11) 0.054(5) Uiso 0.50 1 d P A 2
C44' C 0.3022(7) 0.7265(6) 0.0152(6) 0.059(3) Uiso 0.50 1 d P A 2
C45' C 0.3762(7) 0.7854(6) 0.1156(6) 0.058(3) Uiso 0.50 1 d P A 2
N5 N 0.2073(4) 1.1008(3) 0.4095(3) 0.0290(14) Uani 1 1 d . . .
O45 O 0.3040(4) 1.0198(3) 0.4052(3) 0.0400(15) Uani 1 1 d . . .
C51 C 0.2350(5) 1.0346(4) 0.4126(4) 0.0297(17) Uani 1 1 d . . .
C52 C 0.1775(5) 0.9792(5) 0.4239(4) 0.0358(19) Uani 1 1 d . . .
C53 C 0.1149(5) 1.0279(5) 0.4419(5) 0.043(2) Uani 1 1 d . . .
C54 C 0.1253(5) 1.1044(5) 0.4170(4) 0.039(2) Uani 1 1 d . . .
C55 C 0.2464(7) 1.1666(5) 0.3951(5) 0.050(3) Uani 1 1 d . . .
N6 N 0.4305(4) 0.8047(3) 0.4149(3) 0.0313(15) Uani 1 1 d . . .
O46 O 0.3329(4) 0.8906(3) 0.3929(3) 0.0464(17) Uani 1 1 d . . .
C61 C 0.4052(5) 0.8711(4) 0.4179(4) 0.0301(17) Uani 1 1 d . . .
C62 C 0.4704(5) 0.9201(5) 0.4530(4) 0.041(2) Uani 1 1 d . . .
C63 C 0.5426(7) 0.8686(6) 0.4789(6) 0.067(4) Uani 1 1 d . . .
C64 C 0.5188(6) 0.7958(5) 0.4442(5) 0.045(2) Uani 1 1 d . . .
C65 C 0.3837(7) 0.7452(5) 0.3796(5) 0.052(3) Uani 1 1 d . . .
OW5 O 0.0667(6) 0.9837(6) -0.0604(5) 0.095(3) Uiso 1 1 d . . .
OW6 O 0.0055(9) 0.6374(7) 0.3698(7) 0.139(5) Uiso 1 1 d . . .
OW7 O 0.0722(11) 1.1812(9) 0.0172(8) 0.181(7) Uiso 1 1 d . . .

loop_
_atom_site_aniso_label
_atom_site_aniso_U_11
_atom_site_aniso_U_22
_atom_site_aniso_U_33
_atom_site_aniso_U_23
_atom_site_aniso_U_13
_atom_site_aniso_U_12
Mo1 0.0262(3) 0.0141(3) 0.0291(4) -0.0032(2) 0.0107(3) -0.0035(2)
Mo2 0.0164(3) 0.0180(3) 0.0194(3) -0.0003(2) 0.0044(2) -0.0030(2)
Mo3 0.0181(3) 0.0260(3) 0.0259(4) -0.0073(3) 0.0059(3) -0.0046(2)
Mo4 0.0224(3) 0.0176(3) 0.0205(3) -0.0038(2) 0.0089(2) -0.0009(2)
Mo5 0.0227(3) 0.0168(3) 0.0207(3) 0.0025(2) 0.0079(2) 0.0015(2)
Mo6 0.0178(3) 0.0208(3) 0.0243(3) 0.0008(2) 0.0101(2) 0.0021(2)
Mo7 0.0230(3) 0.0190(3) 0.0244(3) 0.0009(2) 0.0128(3) -0.0033(2)
Mo8 0.0221(3) 0.0242(3) 0.0189(3) 0.0032(2) 0.0089(2) -0.0010(2)
Mo9 0.0183(3) 0.0230(3) 0.0199(3) 0.0014(2) 0.0041(2) 0.0020(2)
Mo10 0.0229(3) 0.0136(3) 0.0222(3) 0.0015(2) 0.0074(3) -0.0013(2)
Mo11 0.0246(3) 0.0232(3) 0.0220(3) -0.0067(2) 0.0090(3) -0.0005(2)
Mo12 0.0162(3) 0.0232(3) 0.0283(4) -0.0029(2) 0.0099(3) 0.0008(2)
Ge 0.0146(3) 0.0139(3) 0.0161(4) -0.0011(3) 0.0058(3) -0.0013(2)
O1 0.015(2) 0.021(2) 0.018(3) -0.0003(19) 0.0049(19) -0.0004(18)
O2 0.016(2) 0.019(2) 0.020(3) -0.0026(19) 0.0070(19) -0.0022(17)
O3 0.022(2) 0.014(2) 0.016(2) 0.0010(18) 0.007(2) 0.0001(18)
O4 0.021(2) 0.019(2) 0.020(3) -0.0039(19) 0.006(2) -0.0032(18)
O5 0.024(3) 0.034(3) 0.034(3) 0.001(2) 0.017(2) 0.005(2)
O6 0.046(3) 0.016(2) 0.047(4) -0.002(2) 0.020(3) -0.009(2)
O7 0.036(3) 0.024(3) 0.029(3) -0.010(2) 0.014(2) -0.002(2)
O8 0.037(3) 0.036(3) 0.034(4) -0.011(3) 0.017(3) -0.003(2)
O9 0.022(2) 0.024(2) 0.024(3) 0.002(2) 0.009(2) -0.0038(19)
O10 0.029(3) 0.035(3) 0.029(3) 0.007(2) 0.003(2) 0.005(2)
O11 0.029(3) 0.028(3) 0.029(3) -0.003(2) 0.005(2) -0.011(2)
O12 0.021(2) 0.024(2) 0.021(3) -0.002(2) 0.004(2) -0.0036(19)
O13 0.020(3) 0.040(3) 0.038(4) 0.000(3) 0.014(2) 0.002(2)
O14 0.031(3) 0.021(2) 0.032(3) -0.007(2) 0.014(2) 0.002(2)
O15 0.023(3) 0.042(3) 0.031(3) -0.005(3) 0.000(2) -0.004(2)
O16 0.023(2) 0.022(2) 0.027(3) 0.000(2) 0.011(2) 0.0043(19)
O17 0.023(2) 0.021(2) 0.023(3) 0.003(2) 0.011(2) -0.0012(19)
O18 0.030(3) 0.031(3) 0.024(3) -0.009(2) 0.009(2) -0.005(2)
O19 0.022(2) 0.030(3) 0.024(3) -0.005(2) 0.009(2) 0.000(2)
O20 0.026(3) 0.021(2) 0.032(3) -0.003(2) 0.012(2) 0.004(2)
O21 0.027(3) 0.026(3) 0.022(3) 0.001(2) 0.008(2) 0.001(2)
O22 0.026(3) 0.025(2) 0.019(3) -0.002(2) 0.009(2) -0.004(2)
O23 0.025(3) 0.025(3) 0.033(3) -0.002(2) 0.009(2) -0.002(2)
O24 0.038(3) 0.030(3) 0.032(3) 0.003(2) 0.018(3) -0.005(2)
O25 0.023(2) 0.021(2) 0.019(3) 0.0007(19) 0.008(2) 0.0003(19)
O26 0.025(2) 0.020(2) 0.023(3) 0.001(2) 0.008(2) -0.0020(19)
O27 0.023(2) 0.026(3) 0.027(3) -0.004(2) 0.011(2) -0.003(2)
O28 0.020(2) 0.024(2) 0.024(3) 0.000(2) 0.007(2) -0.0025(19)
O29 0.030(3) 0.025(3) 0.028(3) 0.005(2) 0.007(2) 0.004(2)
O30 0.027(3) 0.019(2) 0.030(3) -0.002(2) 0.013(2) 0.0003(19)
O31 0.026(3) 0.023(2) 0.021(3) -0.003(2) 0.011(2) -0.001(2)
O32 0.027(3) 0.022(2) 0.029(3) -0.004(2) 0.013(2) -0.005(2)
O33 0.023(2) 0.022(2) 0.023(3) 0.002(2) 0.004(2) 0.0016(19)
O34 0.023(2) 0.023(2) 0.021(3) 0.002(2) 0.007(2) -0.0008(19)
O35 0.023(2) 0.025(2) 0.026(3) -0.003(2) 0.008(2) 0.001(2)
O36 0.021(2) 0.026(2) 0.022(3) 0.001(2) 0.005(2) -0.0023(19)
O37 0.027(3) 0.024(2) 0.026(3) -0.003(2) 0.012(2) 0.003(2)
O38 0.030(3) 0.033(3) 0.028(3) 0.004(2) 0.014(2) 0.001(2)
O39 0.023(2) 0.025(3) 0.032(3) -0.004(2) 0.017(2) -0.005(2)
O40 0.033(3) 0.019(2) 0.036(3) 0.002(2) 0.009(3) -0.007(2)
Pr 0.0287(2) 0.02030(19) 0.0280(2) -0.00049(16) 0.01341(18) -0.00129(15)
OW1 0.055(5) 0.092(6) 0.053(5) 0.009(4) 0.004(4) -0.006(4)
OW2 0.044(3) 0.025(3) 0.060(4) -0.006(3) 0.037(3) 0.000(2)
OW3 0.065(4) 0.022(3) 0.047(4) 0.000(3) -0.011(3) 0.008(3)
OW4 0.091(6) 0.050(4) 0.078(6) 0.008(4) 0.044(5) 0.020(4)
O41 0.078(5) 0.045(4) 0.076(6) -0.008(4) 0.055(5) -0.028(4)
N1 0.059(6) 0.029(5) 0.28(2) -0.003(8) 0.097(10) 0.003(4)
C11 0.036(5) 0.042(5) 0.080(8) 0.000(5) 0.026(5) 0.002(4)
C12 0.099(10) 0.073(8) 0.090(11) 0.012(8) 0.064(9) 0.026(7)
C13 0.17(2) 0.131(16) 0.15(2) 0.047(15) 0.109(17) 0.083(15)
C14 0.071(8) 0.033(5) 0.105(11) 0.025(6) 0.039(8) -0.004(5)
C15 0.059(8) 0.110(12) 0.108(13) -0.048(10) -0.007(9) 0.026(8)
O42 0.061(4) 0.045(4) 0.042(4) -0.002(3) 0.030(3) -0.022(3)
N2 0.037(4) 0.040(4) 0.030(4) 0.010(3) 0.011(3) -0.006(3)
C21 0.040(5) 0.048(5) 0.022(4) -0.005(4) 0.009(4) -0.013(4)
C22 0.065(6) 0.035(4) 0.037(5) -0.007(4) 0.025(5) -0.011(4)
C23 0.068(7) 0.042(5) 0.041(6) 0.000(4) 0.026(5) -0.018(5)
C24 0.040(5) 0.039(5) 0.033(5) 0.007(4) 0.013(4) -0.013(4)
C25 0.043(5) 0.034(5) 0.054(6) 0.007(4) 0.010(5) 0.005(4)
O43 0.039(3) 0.032(3) 0.035(4) -0.002(2) 0.013(3) -0.007(2)
N3 0.022(3) 0.022(3) 0.035(4) 0.000(3) 0.013(3) 0.001(2)
C31 0.026(4) 0.026(4) 0.033(5) -0.001(3) 0.014(3) 0.002(3)
C32 0.040(5) 0.027(4) 0.037(5) 0.007(3) 0.018(4) 0.005(3)
C33 0.048(5) 0.050(5) 0.039(6) -0.002(4) 0.016(5) -0.009(4)
C34 0.035(4) 0.035(4) 0.036(5) -0.004(4) 0.008(4) -0.001(3)
C35 0.043(5) 0.022(4) 0.037(5) 0.007(3) 0.019(4) 0.005(3)
O44 0.060(4) 0.030(3) 0.049(4) -0.004(3) 0.026(3) 0.003(3)
N5 0.035(4) 0.031(3) 0.021(3) 0.003(3) 0.009(3) 0.006(3)
O45 0.039(3) 0.043(3) 0.045(4) 0.011(3) 0.024(3) 0.015(3)
C51 0.034(4) 0.030(4) 0.026(4) 0.003(3) 0.011(3) 0.005(3)
C52 0.030(4) 0.036(4) 0.040(5) -0.001(4) 0.008(4) 0.000(3)
C53 0.037(5) 0.037(5) 0.062(7) 0.010(4) 0.024(5) 0.011(4)
C54 0.031(4) 0.042(5) 0.045(6) 0.003(4) 0.014(4) 0.008(4)
C55 0.068(7) 0.030(4) 0.066(7) 0.008(4) 0.043(6) -0.001(4)
N6 0.041(4) 0.027(3) 0.027(4) 0.003(3) 0.013(3) 0.004(3)
O46 0.031(3) 0.042(3) 0.063(5) -0.003(3) 0.008(3) 0.011(3)
C61 0.035(4) 0.029(4) 0.031(5) 0.004(3) 0.018(4) 0.006(3)
C62 0.040(5) 0.040(5) 0.038(5) -0.010(4) 0.004(4) -0.008(4)
C63 0.046(6) 0.066(7) 0.076(9) -0.018(6) -0.004(6) 0.015(5)
C64 0.037(5) 0.048(5) 0.044(6) 0.006(4) 0.004(4) 0.016(4)
C65 0.065(7) 0.033(5) 0.062(7) -0.015(5) 0.026(6) -0.007(4)

loop_
_atom_type_symbol
_atom_type_description
_atom_type_scat_dispersion_real
_atom_type_scat_dispersion_imag
_atom_type_scat_source
C C 0.0033 0.0016 'International Tables Vol C Tables 4.2.6.8 and 6.1.1.4'
H H 0.0000 0.0000 'International Tables Vol C Tables 4.2.6.8 and 6.1.1.4'
N N 0.0061 0.0033 'International Tables Vol C Tables 4.2.6.8 and 6.1.1.4'
O O 0.0106 0.0060 'International Tables Vol C Tables 4.2.6.8 and 6.1.1.4'
Ge Ge 0.1547 1.8001 'International Tables Vol C Tables 4.2.6.8 and 6.1.1.4'
Mo Mo -1.6832 0.6857 'International Tables Vol C Tables 4.2.6.8 and 6.1.1.4'
Pr Pr -0.2180 2.8214 'International Tables Vol C Tables 4.2.6.8 and 6.1.1.4'

loop_
_geom_angle_atom_site_label_1
_geom_angle_atom_site_label_2
_geom_angle_atom_site_label_3
_geom_angle
_geom_angle_site_symmetry_1
_geom_angle_site_symmetry_3
_geom_angle_publ_flag
O6 Mo1 O30 103.1(3) . . ?
O6 Mo1 O14 103.2(3) . . ?
O30 Mo1 O14 99.3(2) . . ?
O6 Mo1 O32 97.9(2) . . ?
O30 Mo1 O32 85.0(2) . . ?
O14 Mo1 O32 156.9(2) . . ?
O6 Mo1 O23 96.4(2) . . ?
O30 Mo1 O23 157.3(2) . . ?
O14 Mo1 O23 87.2(2) . . ?
O32 Mo1 O23 80.9(2) . . ?
O6 Mo1 O4 168.3(2) . . ?
O30 Mo1 O4 88.57(19) . . ?
O14 Mo1 O4 75.2(2) . . ?
O32 Mo1 O4 82.20(19) . . ?
O23 Mo1 O4 72.03(18) . . ?
O11 Mo2 O17 104.0(2) . . ?
O11 Mo2 O28 103.5(2) . . ?
O17 Mo2 O28 99.5(2) . . ?
O11 Mo2 O34 95.2(2) . . ?
O17 Mo2 O34 157.6(2) . . ?
O28 Mo2 O34 86.9(2) . . ?
O11 Mo2 O25 97.1(2) . . ?
O17 Mo2 O25 84.9(2) . . ?
O28 Mo2 O25 157.1(2) . . ?
O34 Mo2 O25 81.28(19) . . ?
O11 Mo2 O2 166.8(2) . . ?
O17 Mo2 O2 89.07(19) . . ?
O28 Mo2 O2 75.51(19) . . ?
O34 Mo2 O2 71.67(18) . . ?
O25 Mo2 O2 82.12(18) . . ?
O15 Mo3 O27 103.1(3) . . ?
O15 Mo3 O23 101.7(3) . . ?
O27 Mo3 O23 97.8(2) . . ?
O15 Mo3 O19 100.7(2) . . ?
O27 Mo3 O19 85.0(2) . . ?
O23 Mo3 O19 156.1(2) . . ?
O15 Mo3 O18 98.8(2) . . ?
O27 Mo3 O18 155.9(2) . . ?
O23 Mo3 O18 87.5(2) . . ?
O19 Mo3 O18 81.0(2) . . ?
O15 Mo3 O4 169.2(2) . . ?
O27 Mo3 O4 87.5(2) . . ?
O23 Mo3 O4 74.61(19) . . ?
O19 Mo3 O4 81.87(18) . . ?
O18 Mo3 O4 71.10(19) . . ?
O7 Mo4 O25 104.5(2) . . ?
O7 Mo4 O22 102.2(2) . . ?
O25 Mo4 O22 98.5(2) . . ?
O7 Mo4 O26 99.1(2) . . ?
O25 Mo4 O26 85.8(2) . . ?
O22 Mo4 O26 156.5(2) . . ?
O7 Mo4 O20 96.0(2) . . ?
O25 Mo4 O20 157.1(2) . . ?
O22 Mo4 O20 87.0(2) . . ?
O26 Mo4 O20 80.8(2) . . ?
O7 Mo4 O1 167.2(2) . . ?
O25 Mo4 O1 88.37(19) . . ?
O22 Mo4 O1 75.22(19) . . ?
O26 Mo4 O1 81.83(18) . . ?
O20 Mo4 O1 71.46(17) . . ?
O29 Mo5 O31 104.2(2) . . ?
O29 Mo5 O34 101.5(2) . . ?
O31 Mo5 O34 99.2(2) . . ?
O29 Mo5 O30 100.2(2) . . ?
O31 Mo5 O30 85.4(2) . . ?
O34 Mo5 O30 155.9(2) . . ?
O29 Mo5 O16 97.7(2) . . ?
O31 Mo5 O16 155.5(2) . . ?
O34 Mo5 O16 86.6(2) . . ?
O30 Mo5 O16 80.2(2) . . ?
O29 Mo5 O2 168.5(2) . . ?
O31 Mo5 O2 87.28(19) . . ?
O34 Mo5 O2 75.16(19) . . ?
O30 Mo5 O2 81.53(18) . . ?
O16 Mo5 O2 71.18(17) . . ?
O5 Mo6 O37 103.6(2) . . ?
O5 Mo6 O16 102.6(2) . . ?
O37 Mo6 O16 98.8(2) . . ?
O5 Mo6 O28 96.9(2) . . ?
O37 Mo6 O28 156.3(2) . . ?
O16 Mo6 O28 88.1(2) . . ?
O5 Mo6 O36 98.9(2) . . ?
O37 Mo6 O36 84.6(2) . . ?
O16 Mo6 O36 156.7(2) . . ?
O28 Mo6 O36 80.5(2) . . ?
O5 Mo6 O2 168.4(2) . . ?
O37 Mo6 O2 88.01(19) . . ?
O16 Mo6 O2 75.31(19) . . ?
O28 Mo6 O2 71.75(17) . . ?
O36 Mo6 O2 81.80(19) . . ?
O24 Mo7 O32 104.4(2) . . ?
O24 Mo7 O39 103.3(2) . . ?
O32 Mo7 O39 99.2(2) . . ?
O24 Mo7 O31 98.3(2) . . ?
O32 Mo7 O31 84.4(2) . . ?
O39 Mo7 O31 156.4(2) . . ?
O24 Mo7 O22 95.0(2) . . ?
O32 Mo7 O22 157.1(2) . . ?
O39 Mo7 O22 87.8(2) . . ?
O31 Mo7 O22 80.91(19) . . ?
O24 Mo7 O1 166.7(2) . . ?
O32 Mo7 O1 88.7(2) . . ?
O39 Mo7 O1 75.45(19) . . ?
O31 Mo7 O1 81.31(18) . . ?
O22 Mo7 O1 71.85(18) . . ?
O38 Mo8 O36 103.8(2) . . ?
O38 Mo8 O9 102.5(2) . . ?
O36 Mo8 O9 98.8(2) . . ?
O38 Mo8 O12 99.5(2) . . ?
O36 Mo8 O12 85.3(2) . . ?
O9 Mo8 O12 155.9(2) . . ?
O38 Mo8 O21 96.6(2) . . ?
O36 Mo8 O21 156.7(2) . . ?
O9 Mo8 O21 87.3(2) . . ?
O12 Mo8 O21 80.44(19) . . ?
O38 Mo8 O3 168.0(2) . . ?
O36 Mo8 O3 88.2(2) . . ?
O9 Mo8 O3 74.81(19) . . ?
O12 Mo8 O3 81.62(18) . . ?
O21 Mo8 O3 71.66(19) . . ?
O10 Mo9 O19 104.5(2) . . ?
O10 Mo9 O21 103.6(3) . . ?
O19 Mo9 O21 100.4(2) . . ?
O10 Mo9 O33 95.5(2) . . ?
O19 Mo9 O33 155.9(2) . . ?
O21 Mo9 O33 87.5(2) . . ?
O10 Mo9 O35 97.7(2) . . ?
O19 Mo9 O35 83.8(2) . . ?
O21 Mo9 O35 156.4(2) . . ?
O33 Mo9 O35 80.3(2) . . ?
O10 Mo9 O3 166.9(2) . . ?
O19 Mo9 O3 88.48(19) . . ?
O21 Mo9 O3 75.4(2) . . ?
O33 Mo9 O3 71.40(17) . . ?
O35 Mo9 O3 81.53(18) . . ?
O40 Mo10 O33 102.7(2) . . ?
O40 Mo10 O26 103.9(2) . . ?
O33 Mo10 O26 99.0(2) . . ?
O40 Mo10 O9 96.7(2) . . ?
O33 Mo10 O9 87.7(2) . . ?
O26 Mo10 O9 156.2(2) . . ?
O40 Mo10 O17 99.0(2) . . ?
O33 Mo10 O17 156.5(2) . . ?
O26 Mo10 O17 84.4(2) . . ?
O9 Mo10 O17 80.8(2) . . ?
O40 Mo10 O3 167.8(2) . . ?
O33 Mo10 O3 75.05(19) . . ?
O26 Mo10 O3 88.23(19) . . ?
O9 Mo10 O3 71.39(17) . . ?
O17 Mo10 O3 81.83(18) . . ?
O8 Mo11 O12 104.3(3) . . ?
O8 Mo11 O18 102.6(3) . . ?
O12 Mo11 O18 99.4(2) . . ?
O8 Mo11 O37 99.3(2) . . ?
O12 Mo11 O37 85.2(2) . . ?
O18 Mo11 O37 155.7(2) . . ?
O8 Mo11 O14 96.2(2) . . ?
O12 Mo11 O14 156.8(2) . . ?
O18 Mo11 O14 86.5(2) . . ?
O37 Mo11 O14 80.8(2) . . ?
O8 Mo11 O4 166.9(2) . . ?
O12 Mo11 O4 88.8(2) . . ?
O18 Mo11 O4 74.7(2) . . ?
O37 Mo11 O4 81.56(18) . . ?
O14 Mo11 O4 70.93(18) . . ?
O13 Mo12 O35 103.7(3) . . ?
O13 Mo12 O20 102.4(2) . . ?
O35 Mo12 O20 98.9(2) . . ?
O13 Mo12 O27 98.9(2) . . ?
O35 Mo12 O27 85.6(2) . . ?
O20 Mo12 O27 156.5(2) . . ?
O13 Mo12 O39 96.5(2) . . ?
O35 Mo12 O39 156.8(2) . . ?
O20 Mo12 O39 87.4(2) . . ?
O27 Mo12 O39 80.2(2) . . ?
O13 Mo12 O1 167.7(2) . . ?
O35 Mo12 O1 88.54(19) . . ?
O20 Mo12 O1 75.19(19) . . ?
O27 Mo12 O1 81.90(18) . . ?
O39 Mo12 O1 71.44(18) . . ?
O3 Ge O4 109.7(2) . . ?
O3 Ge O2 109.1(2) . . ?
O4 Ge O2 109.2(2) . . ?
O3 Ge O1 109.5(2) . . ?
O4 Ge O1 109.8(2) . . ?
O2 Ge O1 109.4(2) . . ?
Ge O1 Mo12 122.0(2) . . ?
Ge O1 Mo7 122.1(2) . . ?
Mo12 O1 Mo7 93.95(16) . . ?
Ge O1 Mo4 122.5(2) . . ?
Mo12 O1 Mo4 94.45(17) . . ?
Mo7 O1 Mo4 94.35(18) . . ?
Ge O2 Mo2 122.6(2) . . ?
Ge O2 Mo6 122.8(3) . . ?
Mo2 O2 Mo6 93.72(16) . . ?
Ge O2 Mo5 122.3(2) . . ?
Mo2 O2 Mo5 93.90(18) . . ?
Mo6 O2 Mo5 93.66(16) . . ?
Ge O3 Mo9 122.4(2) . . ?
Ge O3 Mo10 122.7(2) . . ?
Mo9 O3 Mo10 93.74(16) . . ?
Ge O3 Mo8 122.7(2) . . ?
Mo9 O3 Mo8 93.45(17) . . ?
Mo10 O3 Mo8 93.93(16) . . ?
Ge O4 Mo1 122.4(3) . . ?
Ge O4 Mo11 122.1(2) . . ?
Mo1 O4 Mo11 94.57(17) . . ?
Ge O4 Mo3 122.1(2) . . ?
Mo1 O4 Mo3 94.28(16) . . ?
Mo11 O4 Mo3 93.78(18) . . ?
Mo8 O9 Mo10 119.9(2) . . ?
Mo11 O12 Mo8 152.5(3) . . ?
Mo1 O14 Mo11 119.2(2) . . ?
Mo6 O16 Mo5 119.8(2) . . ?
Mo2 O17 Mo10 152.8(3) . . ?
Mo11 O18 Mo3 120.4(3) . . ?
Mo9 O19 Mo3 154.0(3) . . ?
Mo12 O20 Mo4 118.9(2) . . ?
Mo9 O21 Mo8 119.4(3) . . ?
Mo4 O22 Mo7 118.6(3) . . ?
Mo3 O23 Mo1 119.1(2) . . ?
Mo4 O25 Mo2 151.7(3) . . ?
Mo10 O26 Mo4 152.9(3) . . ?
Mo3 O27 Mo12 152.4(3) . . ?
Mo2 O28 Mo6 119.0(2) . . ?
Mo1 O30 Mo5 152.4(3) . . ?
Mo5 O31 Mo7 153.3(3) . . ?
Mo7 O32 Mo1 153.0(3) . . ?
Mo10 O33 Mo9 119.8(2) . . ?
Mo5 O34 Mo2 119.2(3) . . ?
Mo12 O35 Mo9 152.5(3) . . ?
Mo8 O36 Mo6 152.6(3) . . ?
Mo6 O37 Mo11 153.0(3) . . ?
Mo7 O39 Mo12 119.1(2) . . ?
O41 Pr O42 145.4(2) . . ?
O41 Pr O44 80.3(2) . . ?
O42 Pr O44 75.1(2) . . ?
O41 Pr O43 136.9(2) . . ?
O42 Pr O43 77.4(2) . . ?
O44 Pr O43 121.4(2) . . ?
O41 Pr OW1 75.5(3) . . ?
O42 Pr OW1 76.4(3) . . ?
O44 Pr OW1 79.6(3) . . ?
O43 Pr OW1 140.1(2) . . ?
O41 Pr OW2 68.4(2) . . ?
O42 Pr OW2 142.89(19) . . ?
O44 Pr OW2 140.4(2) . . ?
O43 Pr OW2 73.31(19) . . ?
OW1 Pr OW2 113.6(2) . . ?
O41 Pr OW4 108.5(3) . . ?
O42 Pr OW4 79.6(2) . . ?
O44 Pr OW4 143.9(3) . . ?
O43 Pr OW4 76.6(2) . . ?
OW1 Pr OW4 69.6(3) . . ?
OW2 Pr OW4 71.9(2) . . ?
O41 Pr OW3 76.8(3) . . ?
O42 Pr OW3 115.0(3) . . ?
O44 Pr OW3 68.6(2) . . ?
O43 Pr OW3 78.2(2) . . ?
OW1 Pr OW3 140.7(2) . . ?
OW2 Pr OW3 80.8(2) . . ?
OW4 Pr OW3 147.0(2) . . ?
C11 O41 Pr 153.5(7) . . ?
C11 N1 C15 121.7(16) . . ?
C11 N1 C14 118.4(17) . . ?
C15 N1 C14 119.8(12) . . ?
O41 C11 N1 133.0(15) . . ?
O41 C11 C12 116.1(10) . . ?
N1 C11 C12 110.9(13) . . ?
C13 C12 C11 98.2(14) . . ?
C12 C13 C14 110.3(16) . . ?
N1 C14 C13 97.2(11) . . ?
C21 O42 Pr 142.6(6) . . ?
C21 N2 C25 125.0(7) . . ?
C21 N2 C24 114.2(7) . . ?
C25 N2 C24 120.7(7) . . ?
O42 C21 N2 124.0(9) . . ?
O42 C21 C22 125.7(8) . . ?
N2 C21 C22 110.1(7) . . ?
C21 C22 C23 102.3(8) . . ?
C24 C23 C22 106.2(7) . . ?
N2 C24 C23 102.9(7) . . ?
C31 O43 Pr 145.9(5) . . ?
C31 N3 C35 124.6(7) . . ?
C31 N3 C34 115.0(7) . . ?
C35 N3 C34 120.2(6) . . ?
O43 C31 N3 125.4(8) . . ?
O43 C31 C32 126.1(7) . . ?
N3 C31 C32 108.5(7) . . ?
C31 C32 C33 104.4(7) . . ?
C32 C33 C34 104.4(7) . . ?
N3 C34 C33 102.3(7) . . ?
C41' O44 C41 27.9(9) . . ?
C41' O44 Pr 146.5(8) . . ?
C41 O44 Pr 143.8(9) . . ?
C41 N4 C45 119.4(19) . . ?
C41 N4 C44 115.5(17) . . ?
C45 N4 C44 125.0(17) . . ?
N4 C41 O44 122.3(19) . . ?
N4 C41 C42 112.5(16) . . ?
O44 C41 C42 125.1(14) . . ?
C43 C42 C41 94.8(12) . . ?
C44 C43 C42 113.1(15) . . ?
N4 C44 C43 103.9(14) . . ?
O44 C41' N4' 123.2(16) . . ?
C51 N5 C55 126.2(7) . . ?
C51 N5 C54 112.7(7) . . ?
C55 N5 C54 120.9(7) . . ?
O45 C51 N5 122.1(7) . . ?
O45 C51 C52 125.0(7) . . ?
N5 C51 C52 112.8(7) . . ?
C51 C52 C53 102.1(7) . . ?
C54 C53 C52 104.8(7) . . ?
N5 C54 C53 102.9(6) . . ?
C61 N6 C65 126.0(8) . . ?
C61 N6 C64 113.3(7) . . ?
C65 N6 C64 120.1(7) . . ?
O46 C61 N6 122.8(8) . . ?
O46 C61 C62 124.9(7) . . ?
N6 C61 C62 112.3(7) . . ?
C61 C62 C63 104.2(7) . . ?
C62 C63 C64 105.1(8) . . ?
N6 C64 C63 103.0(7) . . ?

loop_
_geom_bond_atom_site_label_1
_geom_bond_atom_site_label_2
_geom_bond_distance
_geom_bond_site_symmetry_2
_geom_bond_publ_flag
Mo1 O6 1.692(5) . ?
Mo1 O30 1.814(5) . ?
Mo1 O14 1.832(5) . ?
Mo1 O32 2.032(5) . ?
Mo1 O23 2.042(5) . ?
Mo1 O4 2.279(5) . ?
Mo2 O11 1.690(5) . ?
Mo2 O17 1.803(5) . ?
Mo2 O28 1.836(5) . ?
Mo2 O34 2.059(5) . ?
Mo2 O25 2.051(5) . ?
Mo2 O2 2.289(4) . ?
Mo3 O15 1.689(5) . ?
Mo3 O27 1.828(5) . ?
Mo3 O23 1.856(5) . ?
Mo3 O19 2.021(5) . ?
Mo3 O18 2.034(5) . ?
Mo3 O4 2.306(5) . ?
Mo4 O7 1.685(5) . ?
Mo4 O25 1.810(5) . ?
Mo4 O22 1.852(5) . ?
Mo4 O26 2.028(5) . ?
Mo4 O20 2.059(5) . ?
Mo4 O1 2.294(5) . ?
Mo5 O29 1.690(5) . ?
Mo5 O31 1.807(5) . ?
Mo5 O34 1.832(5) . ?
Mo5 O30 2.029(5) . ?
Mo5 O16 2.051(5) . ?
Mo5 O2 2.307(5) . ?
Mo6 O5 1.700(5) . ?
Mo6 O37 1.820(5) . ?
Mo6 O16 1.825(5) . ?
Mo6 O28 2.044(5) . ?
Mo6 O36 2.042(5) . ?
Mo6 O2 2.296(5) . ?
Mo7 O24 1.690(5) . ?
Mo7 O32 1.817(5) . ?
Mo7 O39 1.826(5) . ?
Mo7 O31 2.041(5) . ?
Mo7 O22 2.055(5) . ?
Mo7 O1 2.287(5) . ?
Mo8 O38 1.689(5) . ?
Mo8 O36 1.813(5) . ?
Mo8 O9 1.841(5) . ?
Mo8 O12 2.035(5) . ?
Mo8 O21 2.046(5) . ?
Mo8 O3 2.302(5) . ?
Mo9 O10 1.675(5) . ?
Mo9 O19 1.822(5) . ?
Mo9 O21 1.831(5) . ?
Mo9 O33 2.045(5) . ?
Mo9 O35 2.064(5) . ?
Mo9 O3 2.299(5) . ?
Mo10 O40 1.691(5) . ?
Mo10 O33 1.832(5) . ?
Mo10 O26 1.819(5) . ?
Mo10 O9 2.044(5) . ?
Mo10 O17 2.056(5) . ?
Mo10 O3 2.300(4) . ?
Mo11 O8 1.687(5) . ?
Mo11 O12 1.811(5) . ?
Mo11 O18 1.837(5) . ?
Mo11 O37 2.034(5) . ?
Mo11 O14 2.062(5) . ?
Mo11 O4 2.295(5) . ?
Mo12 O13 1.694(5) . ?
Mo12 O35 1.803(5) . ?
Mo12 O20 1.848(5) . ?
Mo12 O27 2.023(5) . ?
Mo12 O39 2.053(5) . ?
Mo12 O1 2.291(4) . ?
Ge O3 1.727(4) . ?
Ge O4 1.734(4) . ?
Ge O2 1.726(5) . ?
Ge O1 1.736(5) . ?
Pr O41 2.353(6) . ?
Pr O42 2.389(6) . ?
Pr O44 2.396(6) . ?
Pr O43 2.400(5) . ?
Pr OW1 2.513(8) . ?
Pr OW2 2.541(6) . ?
Pr OW4 2.554(7) . ?
Pr OW3 2.551(6) . ?
O41 C11 1.222(12) . ?
N1 C11 1.229(14) . ?
N1 C15 1.43(2) . ?
N1 C14 1.452(18) . ?
C11 C12 1.660(18) . ?
C12 C13 1.42(2) . ?
C13 C14 1.65(3) . ?
O42 C21 1.265(10) . ?
N2 C21 1.306(11) . ?
N2 C25 1.457(11) . ?
N2 C24 1.466(10) . ?
C21 C22 1.511(13) . ?
C22 C23 1.530(13) . ?
C23 C24 1.505(14) . ?
O43 C31 1.250(10) . ?
N3 C31 1.318(9) . ?
N3 C35 1.463(10) . ?
N3 C34 1.480(11) . ?
C31 C32 1.524(12) . ?
C32 C33 1.538(12) . ?
C33 C34 1.540(13) . ?
O44 C41' 1.220(17) . ?
O44 C41 1.313(19) . ?
N4 C41 1.26(3) . ?
N4 C45 1.33(2) . ?
N4 C44 1.45(2) . ?
C41 C42 1.68(2) . ?
C42 C43 1.55(2) . ?
C43 C44 1.49(2) . ?
N4' C41' 1.34(2) . ?
N5 C51 1.298(10) . ?
N5 C55 1.467(11) . ?
N5 C54 1.484(10) . ?
O45 C51 1.287(10) . ?
C51 C52 1.496(11) . ?
C52 C53 1.554(12) . ?
C53 C54 1.542(12) . ?
N6 C61 1.300(10) . ?
N6 C65 1.457(11) . ?
N6 C64 1.492(11) . ?
O46 C61 1.269(10) . ?
C61 C62 1.484(12) . ?
C62 C63 1.542(14) . ?
C63 C64 1.547(14) . ?
